data_7026793
loop_
_publ_author_name
'Reiss, Fabian'
'Schulz, Axel'
'Villinger, Alexander'
'Weding, Nico'

_publ_section_title
;
 Synthesis of sterically encumbered
 2,4-bis-m-terphenyl-1,3-dichloro-2,4-cyclo-dipnictadiazanes
 [m-TerNPnCl](2), (Pn = P, As).
;
_journal_issue 41
_journal_name_full 'Dalton transactions (Cambridge, England : 2003)'
_journal_page_first 9962
_journal_page_last 9972
_journal_paper_doi 10.1039/c0dt00700e
_journal_volume 39
_journal_year 2010
_chemical_formula_moiety 'C33 H52 N3 P Si3'
_chemical_formula_sum 'C33 H52 N3 P Si3'
_chemical_formula_weight 606.02
_chemical_name_systematic
;
N,N',N'-[Tris-(trimethylsilyl)]hydrazino-
[2,6-bis-(2,4,6-(trimethylphenyl)phenyl]imino-phosphane
;
_space_group_IT_number 2
_symmetry_cell_setting triclinic
_symmetry_Int_Tables_number 2
_symmetry_space_group_name_Hall '-P 1'
_symmetry_space_group_name_H-M 'P -1'
_atom_sites_solution_hydrogens geom
_atom_sites_solution_primary direct
_atom_sites_solution_secondary difmap
_audit_creation_method SHELXL-97
_cell_angle_alpha 86.43(3)
_cell_angle_beta 82.08(3)
_cell_angle_gamma 75.71(3)
_cell_formula_units_Z 2
_cell_length_a 10.684(2)
_cell_length_b 11.033(2)
_cell_length_c 16.094(3)
_cell_measurement_reflns_used 6478
_cell_measurement_temperature 173(2)
_cell_measurement_theta_max 60.541
_cell_measurement_theta_min 4.647
_cell_volume 1820.1(6)
_computing_cell_refinement 'Bruker Apex v7.51a'
_computing_data_collection 'Bruker Apex v7.51a'
_computing_data_reduction 'Bruker SAINT'
_computing_molecular_graphics 'ORTEP-3v2.01 (Farrugia, 1997)'
_computing_publication_material SHELXL-97
_computing_structure_refinement 'SHELXL-97 (Sheldrick, 1997)'
_computing_structure_solution 'SHELXS-97 (Sheldrick, 1997)'
_diffrn_ambient_temperature 173(2)
_diffrn_measured_fraction_theta_full 0.949
_diffrn_measured_fraction_theta_max 0.949
_diffrn_measurement_device_type 'Bruker-Nonius Apex-X8-CCD-diffractometer'
_diffrn_measurement_method 'phi and omega scans'
_diffrn_radiation_monochromator graphite
_diffrn_radiation_source 'sealed tube'
_diffrn_radiation_type MoK\a
_diffrn_radiation_wavelength 0.71073
_diffrn_reflns_av_R_equivalents 0.0285
_diffrn_reflns_av_sigmaI/netI 0.0394
_diffrn_reflns_limit_h_max 13
_diffrn_reflns_limit_h_min -13
_diffrn_reflns_limit_k_max 14
_diffrn_reflns_limit_k_min -14
_diffrn_reflns_limit_l_max 20
_diffrn_reflns_limit_l_min -20
_diffrn_reflns_number 18998
_diffrn_reflns_theta_full 27.50
_diffrn_reflns_theta_max 27.50
_diffrn_reflns_theta_min 2.33
_exptl_absorpt_coefficient_mu 0.199
_exptl_absorpt_correction_T_max 0.9804
_exptl_absorpt_correction_T_min 0.9318
_exptl_absorpt_correction_type multi-scan
_exptl_absorpt_process_details '(SADABS; Sheldrick, 2004)'
_exptl_crystal_colour yellow
_exptl_crystal_density_diffrn 1.106
_exptl_crystal_density_method 'not measured'
_exptl_crystal_description block
_exptl_crystal_F_000 656
_exptl_crystal_size_max 0.36
_exptl_crystal_size_mid 0.29
_exptl_crystal_size_min 0.10
_refine_diff_density_max 0.491
_refine_diff_density_min -0.352
_refine_diff_density_rms 0.050
_refine_ls_extinction_method none
_refine_ls_goodness_of_fit_ref 1.064
_refine_ls_hydrogen_treatment constr
_refine_ls_matrix_type full
_refine_ls_number_parameters 376
_refine_ls_number_reflns 7942
_refine_ls_number_restraints 0
_refine_ls_restrained_S_all 1.064
_refine_ls_R_factor_all 0.0608
_refine_ls_R_factor_gt 0.0426
_refine_ls_shift/su_max 0.000
_refine_ls_shift/su_mean 0.000
_refine_ls_structure_factor_coef Fsqd
_refine_ls_weighting_details 'calc w=1/[\s^2^(Fo^2^)+(0.0644P)^2^+0.1990P] where P=(Fo^2^+2Fc^2^)/3'
_refine_ls_weighting_scheme calc
_refine_ls_wR_factor_gt 0.1117
_refine_ls_wR_factor_ref 0.1193
_reflns_number_gt 6071
_reflns_number_total 7942
_reflns_threshold_expression >2\s(I)
_cod_data_source_file c0dt00700e.txt
_cod_data_source_block ter_npnn
_cod_database_code 7026793

loop_
_symmetry_equiv_pos_as_xyz
'x, y, z'
'-x, -y, -z'

loop_
_atom_site_label
_atom_site_type_symbol
_atom_site_fract_x
_atom_site_fract_y
_atom_site_fract_z
_atom_site_U_iso_or_equiv
_atom_site_adp_type
_atom_site_occupancy
_atom_site_symmetry_multiplicity
_atom_site_calc_flag
_atom_site_refinement_flags
P P 0.22165(4) 0.80871(4) 0.27332(3) 0.02624(12) Uani 1 1 d .
Si1 Si 0.47221(5) 0.71538(5) 0.14948(3) 0.03304(14) Uani 1 1 d .
Si2 Si 0.33128(5) 1.07244(5) 0.20072(4) 0.03735(14) Uani 1 1 d .
Si3 Si 0.48104(5) 0.91158(5) 0.33941(3) 0.03113(13) Uani 1 1 d .
N1 N 0.19524(13) 0.69203(14) 0.23538(8) 0.0267(3) Uani 1 1 d .
N2 N 0.36518(13) 0.82005(13) 0.22334(8) 0.0243(3) Uani 1 1 d .
N3 N 0.40462(13) 0.93023(13) 0.24790(8) 0.0250(3) Uani 1 1 d .
C1 C 0.62504(18) 0.7694(2) 0.13050(12) 0.0388(5) Uani 1 1 d .
H1A H 0.6057 0.8574 0.1115 0.058 Uiso 1 1 calc R
H1B H 0.6856 0.7187 0.0873 0.058 Uiso 1 1 calc R
H1C H 0.6647 0.7607 0.1826 0.058 Uiso 1 1 calc R
C2 C 0.4025(2) 0.7195(3) 0.04972(13) 0.0578(7) Uani 1 1 d .
H2A H 0.3115 0.7142 0.0620 0.087 Uiso 1 1 calc R
H2B H 0.4524 0.6487 0.0159 0.087 Uiso 1 1 calc R
H2C H 0.4066 0.7980 0.0186 0.087 Uiso 1 1 calc R
C3 C 0.5041(2) 0.5530(2) 0.19447(17) 0.0600(7) Uani 1 1 d .
H3A H 0.5429 0.5500 0.2466 0.090 Uiso 1 1 calc R
H3B H 0.5643 0.4965 0.1542 0.090 Uiso 1 1 calc R
H3C H 0.4220 0.5269 0.2064 0.090 Uiso 1 1 calc R
C4 C 0.3113(3) 1.0489(3) 0.09094(15) 0.0659(7) Uani 1 1 d .
H4A H 0.3972 1.0199 0.0585 0.099 Uiso 1 1 calc R
H4B H 0.2655 1.1281 0.0663 0.099 Uiso 1 1 calc R
H4C H 0.2607 0.9861 0.0899 0.099 Uiso 1 1 calc R
C5 C 0.1674(2) 1.1451(2) 0.25580(19) 0.0649(7) Uani 1 1 d .
H5A H 0.1075 1.0924 0.2504 0.097 Uiso 1 1 calc R
H5B H 0.1348 1.2282 0.2307 0.097 Uiso 1 1 calc R
H5C H 0.1736 1.1530 0.3153 0.097 Uiso 1 1 calc R
C6 C 0.4380(3) 1.1823(2) 0.2031(2) 0.0671(8) Uani 1 1 d .
H6A H 0.4460 1.1961 0.2615 0.101 Uiso 1 1 calc R
H6B H 0.3997 1.2621 0.1758 0.101 Uiso 1 1 calc R
H6C H 0.5243 1.1463 0.1733 0.101 Uiso 1 1 calc R
C7 C 0.6361(2) 0.9637(2) 0.32117(14) 0.0509(6) Uani 1 1 d .
H7A H 0.6914 0.9212 0.2726 0.076 Uiso 1 1 calc R
H7B H 0.6816 0.9429 0.3710 0.076 Uiso 1 1 calc R
H7C H 0.6168 1.0544 0.3103 0.076 Uiso 1 1 calc R
C8 C 0.5217(2) 0.7452(2) 0.37437(14) 0.0552(6) Uani 1 1 d .
H8A H 0.4418 0.7152 0.3859 0.083 Uiso 1 1 calc R
H8B H 0.5637 0.7367 0.4255 0.083 Uiso 1 1 calc R
H8C H 0.5810 0.6955 0.3302 0.083 Uiso 1 1 calc R
C9 C 0.3686(2) 1.0035(3) 0.42440(15) 0.0709(9) Uani 1 1 d .
H9A H 0.3540 1.0929 0.4095 0.106 Uiso 1 1 calc R
H9B H 0.4073 0.9867 0.4770 0.106 Uiso 1 1 calc R
H9C H 0.2854 0.9793 0.4315 0.106 Uiso 1 1 calc R
C10 C 0.08700(16) 0.64108(16) 0.26036(10) 0.0246(3) Uani 1 1 d .
C11 C 0.01844(16) 0.61711(16) 0.19747(10) 0.0257(4) Uani 1 1 d .
C12 C -0.08383(19) 0.55926(19) 0.21903(12) 0.0357(4) Uani 1 1 d .
H12 H -0.1304 0.5430 0.1765 0.043 Uiso 1 1 calc R
C13 C -0.1188(2) 0.5250(2) 0.30149(12) 0.0432(5) Uani 1 1 d .
H13 H -0.1888 0.4855 0.3155 0.052 Uiso 1 1 calc R
C14 C -0.05112(19) 0.5488(2) 0.36332(11) 0.0374(5) Uani 1 1 d .
H14 H -0.0749 0.5247 0.4199 0.045 Uiso 1 1 calc R
C15 C 0.05075(16) 0.60711(17) 0.34466(10) 0.0276(4) Uani 1 1 d .
C16 C 0.12074(16) 0.63049(17) 0.41404(10) 0.0265(4) Uani 1 1 d .
C17 C 0.23289(17) 0.54253(17) 0.43334(11) 0.0305(4) Uani 1 1 d .
C18 C 0.29769(19) 0.5662(2) 0.49712(11) 0.0361(4) Uani 1 1 d .
H18 H 0.3737 0.5063 0.5099 0.043 Uiso 1 1 calc R
C19 C 0.2556(2) 0.6739(2) 0.54267(11) 0.0389(5) Uani 1 1 d .
C20 C 0.1427(2) 0.7579(2) 0.52454(11) 0.0418(5) Uani 1 1 d .
H20 H 0.1109 0.8313 0.5564 0.050 Uiso 1 1 calc R
C21 C 0.07385(18) 0.73852(18) 0.46096(11) 0.0332(4) Uani 1 1 d .
C22 C 0.05473(16) 0.65157(16) 0.10749(10) 0.0250(4) Uani 1 1 d .
C23 C 0.13173(17) 0.55970(16) 0.05313(10) 0.0270(4) Uani 1 1 d .
C24 C 0.16505(17) 0.59272(17) -0.03019(10) 0.0296(4) Uani 1 1 d .
H24 H 0.2182 0.5305 -0.0666 0.036 Uiso 1 1 calc R
C25 C 0.12338(18) 0.71315(18) -0.06192(10) 0.0307(4) Uani 1 1 d .
C26 C 0.04530(18) 0.80234(17) -0.00752(11) 0.0320(4) Uani 1 1 d .
H26 H 0.0142 0.8852 -0.0285 0.038 Uiso 1 1 calc R
C27 C 0.01117(17) 0.77406(16) 0.07683(11) 0.0279(4) Uani 1 1 d .
C28 C 0.2799(2) 0.4223(2) 0.38668(14) 0.0474(5) Uani 1 1 d .
H28A H 0.3596 0.3727 0.4072 0.071 Uiso 1 1 calc R
H28B H 0.2979 0.4413 0.3266 0.071 Uiso 1 1 calc R
H28C H 0.2127 0.3747 0.3959 0.071 Uiso 1 1 calc R
C29 C 0.3307(3) 0.7001(3) 0.60930(14) 0.0603(7) Uani 1 1 d .
H29A H 0.3768 0.6208 0.6338 0.090 Uiso 1 1 calc R
H29B H 0.2704 0.7493 0.6533 0.090 Uiso 1 1 calc R
H29C H 0.3939 0.7472 0.5842 0.090 Uiso 1 1 calc R
C30 C -0.0487(2) 0.8330(2) 0.44355(15) 0.0526(6) Uani 1 1 d .
H30A H -0.0372 0.8665 0.3859 0.079 Uiso 1 1 calc R
H30B H -0.0670 0.9014 0.4829 0.079 Uiso 1 1 calc R
H30C H -0.1216 0.7925 0.4505 0.079 Uiso 1 1 calc R
C31 C 0.1807(2) 0.42755(18) 0.08440(13) 0.0433(5) Uani 1 1 d .
H31A H 0.1145 0.3805 0.0821 0.065 Uiso 1 1 calc R
H31B H 0.1985 0.4280 0.1425 0.065 Uiso 1 1 calc R
H31C H 0.2608 0.3879 0.0490 0.065 Uiso 1 1 calc R
C32 C 0.1632(2) 0.7470(2) -0.15262(11) 0.0439(5) Uani 1 1 d .
H32A H 0.2584 0.7252 -0.1646 0.066 Uiso 1 1 calc R
H32B H 0.1300 0.8370 -0.1626 0.066 Uiso 1 1 calc R
H32C H 0.1269 0.7006 -0.1894 0.066 Uiso 1 1 calc R
C33 C -0.0689(2) 0.87579(18) 0.13375(12) 0.0382(5) Uani 1 1 d .
H33A H -0.0111 0.9172 0.1573 0.057 Uiso 1 1 calc R
H33B H -0.1198 0.8391 0.1794 0.057 Uiso 1 1 calc R
H33C H -0.1280 0.9372 0.1016 0.057 Uiso 1 1 calc R

loop_
_atom_site_aniso_label
_atom_site_aniso_U_11
_atom_site_aniso_U_22
_atom_site_aniso_U_33
_atom_site_aniso_U_23
_atom_site_aniso_U_13
_atom_site_aniso_U_12
P 0.0235(2) 0.0278(3) 0.0281(2) -0.00105(17) -0.00022(16) -0.00910(18)
Si1 0.0325(3) 0.0345(3) 0.0329(3) -0.0092(2) 0.0044(2) -0.0124(2)
Si2 0.0352(3) 0.0277(3) 0.0489(3) 0.0084(2) -0.0085(2) -0.0076(2)
Si3 0.0265(3) 0.0434(3) 0.0246(2) -0.0049(2) -0.00291(18) -0.0096(2)
N1 0.0271(7) 0.0336(8) 0.0225(7) 0.0003(6) -0.0019(5) -0.0139(6)
N2 0.0248(7) 0.0253(8) 0.0247(7) -0.0009(6) -0.0028(5) -0.0098(6)
N3 0.0263(7) 0.0230(7) 0.0279(7) -0.0003(6) -0.0047(6) -0.0096(6)
C1 0.0315(10) 0.0447(12) 0.0386(10) -0.0097(9) 0.0052(8) -0.0096(9)
C2 0.0565(14) 0.0881(19) 0.0387(11) -0.0245(12) 0.0030(10) -0.0351(13)
C3 0.0567(14) 0.0306(12) 0.0843(18) -0.0092(11) 0.0175(13) -0.0075(11)
C4 0.0814(19) 0.0591(16) 0.0523(14) 0.0230(12) -0.0251(13) -0.0042(14)
C5 0.0435(13) 0.0415(14) 0.098(2) 0.0097(13) -0.0051(13) 0.0056(11)
C6 0.0586(16) 0.0358(13) 0.111(2) 0.0176(14) -0.0191(15) -0.0189(12)
C7 0.0418(12) 0.0732(17) 0.0464(12) -0.0079(11) -0.0110(9) -0.0261(12)
C8 0.0581(15) 0.0680(17) 0.0419(12) 0.0210(11) -0.0201(10) -0.0175(13)
C9 0.0505(14) 0.115(2) 0.0409(12) -0.0341(14) -0.0010(10) -0.0032(15)
C10 0.0239(8) 0.0245(9) 0.0253(8) 0.0002(6) -0.0010(6) -0.0070(7)
C11 0.0270(9) 0.0258(9) 0.0256(8) 0.0014(7) -0.0036(6) -0.0093(7)
C12 0.0382(10) 0.0442(12) 0.0326(9) 0.0054(8) -0.0116(8) -0.0225(9)
C13 0.0413(11) 0.0619(14) 0.0369(10) 0.0115(9) -0.0066(8) -0.0346(11)
C14 0.0379(10) 0.0517(13) 0.0277(9) 0.0073(8) -0.0033(7) -0.0231(9)
C15 0.0263(9) 0.0323(10) 0.0249(8) 0.0001(7) -0.0017(6) -0.0090(7)
C16 0.0267(9) 0.0334(10) 0.0207(7) 0.0023(7) 0.0001(6) -0.0122(7)
C17 0.0302(9) 0.0331(10) 0.0282(8) 0.0059(7) -0.0017(7) -0.0107(8)
C18 0.0312(10) 0.0471(12) 0.0329(9) 0.0127(8) -0.0086(7) -0.0159(9)
C19 0.0443(11) 0.0551(13) 0.0263(9) 0.0072(8) -0.0067(8) -0.0300(10)
C20 0.0562(13) 0.0451(12) 0.0277(9) -0.0090(8) 0.0046(9) -0.0225(10)
C21 0.0338(10) 0.0354(11) 0.0282(9) -0.0020(7) 0.0030(7) -0.0078(8)
C22 0.0268(8) 0.0269(9) 0.0244(8) 0.0004(6) -0.0060(6) -0.0110(7)
C23 0.0313(9) 0.0243(9) 0.0273(8) -0.0011(7) -0.0092(7) -0.0071(7)
C24 0.0340(10) 0.0290(10) 0.0260(8) -0.0054(7) -0.0051(7) -0.0061(8)
C25 0.0362(10) 0.0342(10) 0.0242(8) 0.0012(7) -0.0055(7) -0.0129(8)
C26 0.0355(10) 0.0270(10) 0.0337(9) 0.0052(7) -0.0053(7) -0.0090(8)
C27 0.0281(9) 0.0245(9) 0.0316(9) 0.0001(7) -0.0020(7) -0.0086(7)
C28 0.0455(12) 0.0382(12) 0.0542(13) -0.0015(10) -0.0071(10) -0.0014(10)
C29 0.0741(17) 0.088(2) 0.0376(11) 0.0093(12) -0.0197(11) -0.0504(15)
C30 0.0452(13) 0.0489(14) 0.0546(13) -0.0107(11) 0.0018(10) 0.0040(10)
C31 0.0539(13) 0.0296(11) 0.0404(11) 0.0021(8) -0.0058(9) 0.0003(9)
C32 0.0586(13) 0.0436(12) 0.0273(9) 0.0044(8) -0.0023(9) -0.0113(10)
C33 0.0426(11) 0.0291(10) 0.0385(10) -0.0011(8) 0.0050(8) -0.0059(9)

loop_
_atom_type_symbol
_atom_type_description
_atom_type_scat_dispersion_real
_atom_type_scat_dispersion_imag
_atom_type_scat_source
C C 0.0033 0.0016 'International Tables Vol C Tables 4.2.6.8 and 6.1.1.4'
H H 0.0000 0.0000 'International Tables Vol C Tables 4.2.6.8 and 6.1.1.4'
N N 0.0061 0.0033 'International Tables Vol C Tables 4.2.6.8 and 6.1.1.4'
P P 0.1023 0.0942 'International Tables Vol C Tables 4.2.6.8 and 6.1.1.4'
Si Si 0.0817 0.0704 'International Tables Vol C Tables 4.2.6.8 and 6.1.1.4'

loop_
_geom_angle_atom_site_label_1
_geom_angle_atom_site_label_2
_geom_angle_atom_site_label_3
_geom_angle
N1 P N2 104.22(8)
N2 Si1 C1 105.88(8)
N2 Si1 C2 111.39(10)
C1 Si1 C2 110.08(10)
N2 Si1 C3 109.94(9)
C1 Si1 C3 110.29(11)
C2 Si1 C3 109.21(13)
N3 Si2 C4 110.25(10)
N3 Si2 C5 112.77(10)
C4 Si2 C5 107.48(14)
N3 Si2 C6 108.03(10)
C4 Si2 C6 109.96(14)
C5 Si2 C6 108.31(13)
N3 Si3 C8 110.63(9)
N3 Si3 C9 109.21(10)
C8 Si3 C9 108.52(13)
N3 Si3 C7 111.35(9)
C8 Si3 C7 107.31(12)
C9 Si3 C7 109.76(12)
C10 N1 P 125.73(11)
N3 N2 P 112.41(10)
N3 N2 Si1 119.41(10)
P N2 Si1 128.15(8)
N2 N3 Si2 115.26(10)
N2 N3 Si3 116.02(11)
Si2 N3 Si3 126.19(9)
Si1 C1 H1A 109.5
Si1 C1 H1B 109.5
H1A C1 H1B 109.5
Si1 C1 H1C 109.5
H1A C1 H1C 109.5
H1B C1 H1C 109.5
Si1 C2 H2A 109.5
Si1 C2 H2B 109.5
H2A C2 H2B 109.5
Si1 C2 H2C 109.5
H2A C2 H2C 109.5
H2B C2 H2C 109.5
Si1 C3 H3A 109.5
Si1 C3 H3B 109.5
H3A C3 H3B 109.5
Si1 C3 H3C 109.5
H3A C3 H3C 109.5
H3B C3 H3C 109.5
Si2 C4 H4A 109.5
Si2 C4 H4B 109.5
H4A C4 H4B 109.5
Si2 C4 H4C 109.5
H4A C4 H4C 109.5
H4B C4 H4C 109.5
Si2 C5 H5A 109.5
Si2 C5 H5B 109.5
H5A C5 H5B 109.5
Si2 C5 H5C 109.5
H5A C5 H5C 109.5
H5B C5 H5C 109.5
Si2 C6 H6A 109.5
Si2 C6 H6B 109.5
H6A C6 H6B 109.5
Si2 C6 H6C 109.5
H6A C6 H6C 109.5
H6B C6 H6C 109.5
Si3 C7 H7A 109.5
Si3 C7 H7B 109.5
H7A C7 H7B 109.5
Si3 C7 H7C 109.5
H7A C7 H7C 109.5
H7B C7 H7C 109.5
Si3 C8 H8A 109.5
Si3 C8 H8B 109.5
H8A C8 H8B 109.5
Si3 C8 H8C 109.5
H8A C8 H8C 109.5
H8B C8 H8C 109.5
Si3 C9 H9A 109.5
Si3 C9 H9B 109.5
H9A C9 H9B 109.5
Si3 C9 H9C 109.5
H9A C9 H9C 109.5
H9B C9 H9C 109.5
C11 C10 N1 117.66(14)
C11 C10 C15 119.64(15)
N1 C10 C15 122.58(15)
C12 C11 C10 119.39(15)
C12 C11 C22 119.65(15)
C10 C11 C22 120.95(14)
C13 C12 C11 121.04(17)
C13 C12 H12 119.5
C11 C12 H12 119.5
C14 C13 C12 119.44(17)
C14 C13 H13 120.3
C12 C13 H13 120.3
C13 C14 C15 121.39(17)
C13 C14 H14 119.3
C15 C14 H14 119.3
C14 C15 C10 119.09(16)
C14 C15 C16 119.15(15)
C10 C15 C16 121.75(15)
C21 C16 C17 119.65(16)
C21 C16 C15 120.47(17)
C17 C16 C15 119.87(16)
C18 C17 C16 119.22(17)
C18 C17 C28 120.59(18)
C16 C17 C28 120.17(17)
C19 C18 C17 122.22(19)
C19 C18 H18 118.9
C17 C18 H18 118.9
C18 C19 C20 117.83(18)
C18 C19 C29 121.3(2)
C20 C19 C29 120.9(2)
C19 C20 C21 122.17(18)
C19 C20 H20 118.9
C21 C20 H20 118.9
C20 C21 C16 118.86(18)
C20 C21 C30 120.17(18)
C16 C21 C30 120.98(18)
C27 C22 C23 119.70(15)
C27 C22 C11 120.62(15)
C23 C22 C11 119.68(16)
C24 C23 C22 119.21(16)
C24 C23 C31 119.88(16)
C22 C23 C31 120.89(16)
C25 C24 C23 122.15(16)
C25 C24 H24 118.9
C23 C24 H24 118.9
C24 C25 C26 117.81(16)
C24 C25 C32 120.99(17)
C26 C25 C32 121.19(17)
C25 C26 C27 122.06(17)
C25 C26 H26 119.0
C27 C26 H26 119.0
C26 C27 C22 119.05(16)
C26 C27 C33 119.76(16)
C22 C27 C33 121.18(15)
C17 C28 H28A 109.5
C17 C28 H28B 109.5
H28A C28 H28B 109.5
C17 C28 H28C 109.5
H28A C28 H28C 109.5
H28B C28 H28C 109.5
C19 C29 H29A 109.5
C19 C29 H29B 109.5
H29A C29 H29B 109.5
C19 C29 H29C 109.5
H29A C29 H29C 109.5
H29B C29 H29C 109.5
C21 C30 H30A 109.5
C21 C30 H30B 109.5
H30A C30 H30B 109.5
C21 C30 H30C 109.5
H30A C30 H30C 109.5
H30B C30 H30C 109.5
C23 C31 H31A 109.5
C23 C31 H31B 109.5
H31A C31 H31B 109.5
C23 C31 H31C 109.5
H31A C31 H31C 109.5
H31B C31 H31C 109.5
C25 C32 H32A 109.5
C25 C32 H32B 109.5
H32A C32 H32B 109.5
C25 C32 H32C 109.5
H32A C32 H32C 109.5
H32B C32 H32C 109.5
C27 C33 H33A 109.5
C27 C33 H33B 109.5
H33A C33 H33B 109.5
C27 C33 H33C 109.5
H33A C33 H33C 109.5
H33B C33 H33C 109.5

loop_
_geom_bond_atom_site_label_1
_geom_bond_atom_site_label_2
_geom_bond_distance
P N1 1.5601(15)
P N2 1.6603(14)
Si1 N2 1.7886(16)
Si1 C1 1.854(2)
Si1 C2 1.854(2)
Si1 C3 1.859(2)
Si2 N3 1.7495(17)
Si2 C4 1.850(3)
Si2 C5 1.861(3)
Si2 C6 1.862(2)
Si3 N3 1.7574(16)
Si3 C8 1.849(3)
Si3 C9 1.861(2)
Si3 C7 1.865(2)
N1 C10 1.407(2)
N2 N3 1.4731(19)
C1 H1A 0.9800
C1 H1B 0.9800
C1 H1C 0.9800
C2 H2A 0.9800
C2 H2B 0.9800
C2 H2C 0.9800
C3 H3A 0.9800
C3 H3B 0.9800
C3 H3C 0.9800
C4 H4A 0.9800
C4 H4B 0.9800
C4 H4C 0.9800
C5 H5A 0.9800
C5 H5B 0.9800
C5 H5C 0.9800
C6 H6A 0.9800
C6 H6B 0.9800
C6 H6C 0.9800
C7 H7A 0.9800
C7 H7B 0.9800
C7 H7C 0.9800
C8 H8A 0.9800
C8 H8B 0.9800
C8 H8C 0.9800
C9 H9A 0.9800
C9 H9B 0.9800
C9 H9C 0.9800
C10 C11 1.401(2)
C10 C15 1.412(2)
C11 C12 1.391(2)
C11 C22 1.497(2)
C12 C13 1.383(3)
C12 H12 0.9500
C13 C14 1.381(3)
C13 H13 0.9500
C14 C15 1.385(2)
C14 H14 0.9500
C15 C16 1.495(2)
C16 C21 1.398(2)
C16 C17 1.402(3)
C17 C18 1.385(3)
C17 C28 1.506(3)
C18 C19 1.380(3)
C18 H18 0.9500
C19 C20 1.383(3)
C19 C29 1.506(3)
C20 C21 1.395(3)
C20 H20 0.9500
C21 C30 1.507(3)
C22 C27 1.399(2)
C22 C23 1.404(2)
C23 C24 1.389(2)
C23 C31 1.502(3)
C24 C25 1.382(3)
C24 H24 0.9500
C25 C26 1.390(3)
C25 C32 1.513(2)
C26 C27 1.393(2)
C26 H26 0.9500
C27 C33 1.506(2)
C28 H28A 0.9800
C28 H28B 0.9800
C28 H28C 0.9800
C29 H29A 0.9800
C29 H29B 0.9800
C29 H29C 0.9800
C30 H30A 0.9800
C30 H30B 0.9800
C30 H30C 0.9800
C31 H31A 0.9800
C31 H31B 0.9800
C31 H31C 0.9800
C32 H32A 0.9800
C32 H32B 0.9800
C32 H32C 0.9800
C33 H33A 0.9800
C33 H33B 0.9800
C33 H33C 0.9800

loop_
_geom_torsion_atom_site_label_1
_geom_torsion_atom_site_label_2
_geom_torsion_atom_site_label_3
_geom_torsion_atom_site_label_4
_geom_torsion
N2 P N1 C10 177.17(14)
N1 P N2 N3 177.12(11)
N1 P N2 Si1 -4.83(13)
C1 Si1 N2 N3 6.37(14)
C2 Si1 N2 N3 -113.29(14)
C3 Si1 N2 N3 125.50(14)
C1 Si1 N2 P -171.57(11)
C2 Si1 N2 P 68.77(14)
C3 Si1 N2 P -52.44(15)
P N2 N3 Si2 -79.19(12)
Si1 N2 N3 Si2 102.57(12)
P N2 N3 Si3 83.93(12)
Si1 N2 N3 Si3 -94.32(12)
C4 Si2 N3 N2 -36.78(15)
C5 Si2 N3 N2 83.36(14)
C6 Si2 N3 N2 -156.96(13)
C4 Si2 N3 Si3 162.09(13)
C5 Si2 N3 Si3 -77.76(14)
C6 Si2 N3 Si3 41.91(14)
C8 Si3 N3 N2 10.32(14)
C9 Si3 N3 N2 -109.06(15)
C7 Si3 N3 N2 129.56(12)
C8 Si3 N3 Si2 171.32(11)
C9 Si3 N3 Si2 51.94(15)
C7 Si3 N3 Si2 -69.44(13)
P N1 C10 C11 130.24(15)
P N1 C10 C15 -53.6(2)
N1 C10 C11 C12 175.83(16)
C15 C10 C11 C12 -0.5(3)
N1 C10 C11 C22 -3.5(2)
C15 C10 C11 C22 -179.79(15)
C10 C11 C12 C13 0.0(3)
C22 C11 C12 C13 179.30(19)
C11 C12 C13 C14 0.0(3)
C12 C13 C14 C15 0.4(3)
C13 C14 C15 C10 -0.9(3)
C13 C14 C15 C16 -179.96(19)
C11 C10 C15 C14 1.0(3)
N1 C10 C15 C14 -175.17(17)
C11 C10 C15 C16 179.94(16)
N1 C10 C15 C16 3.8(3)
C14 C15 C16 C21 -86.0(2)
C10 C15 C16 C21 95.0(2)
C14 C15 C16 C17 92.8(2)
C10 C15 C16 C17 -86.2(2)
C21 C16 C17 C18 -2.0(2)
C15 C16 C17 C18 179.19(15)
C21 C16 C17 C28 176.39(17)
C15 C16 C17 C28 -2.5(2)
C16 C17 C18 C19 0.0(3)
C28 C17 C18 C19 -178.32(18)
C17 C18 C19 C20 1.9(3)
C17 C18 C19 C29 -177.43(17)
C18 C19 C20 C21 -1.9(3)
C29 C19 C20 C21 177.43(18)
C19 C20 C21 C16 0.0(3)
C19 C20 C21 C30 -179.94(18)
C17 C16 C21 C20 2.0(3)
C15 C16 C21 C20 -179.21(16)
C17 C16 C21 C30 -178.13(17)
C15 C16 C21 C30 0.7(3)
C12 C11 C22 C27 98.9(2)
C10 C11 C22 C27 -81.8(2)
C12 C11 C22 C23 -80.2(2)
C10 C11 C22 C23 99.1(2)
C27 C22 C23 C24 1.0(2)
C11 C22 C23 C24 -179.87(15)
C27 C22 C23 C31 179.59(17)
C11 C22 C23 C31 -1.3(2)
C22 C23 C24 C25 -0.9(3)
C31 C23 C24 C25 -179.52(18)
C23 C24 C25 C26 -0.2(3)
C23 C24 C25 C32 178.91(18)
C24 C25 C26 C27 1.3(3)
C32 C25 C26 C27 -177.83(18)
C25 C26 C27 C22 -1.2(3)
C25 C26 C27 C33 177.35(17)
C23 C22 C27 C26 0.1(2)
C11 C22 C27 C26 -179.09(16)
C23 C22 C27 C33 -178.51(16)
C11 C22 C27 C33 2.3(2)
